data_7207250
loop_
_publ_author_name
'Fu, Zhiyong'
'Zhang, Jie'
'Zeng, Yu'
'Tan, Yi'
'Liao, Shijun'
'Chen, Hengjun'
'Dai, Jingcao'

_publ_section_title
;
 Synthesis and structure of a mixed crystal containing
 tris(4-pyridiniumyl)-1,3,5-triazine and benzenetetracarboxylate ions:
 constructing a new photochromic molecular system via self-assembly
;
_journal_issue 3
_journal_name_full CrystEngComm
_journal_page_first 786
_journal_paper_doi 10.1039/c2ce06048e
_journal_volume 14
_journal_year 2012
_chemical_formula_sum 'C38 H27 N6 O17.5'
_chemical_formula_weight 847.66
_chemical_name_systematic
;
?
;
_space_group_IT_number 2
_symmetry_cell_setting triclinic
_symmetry_space_group_name_Hall '-P 1'
_symmetry_space_group_name_H-M 'P -1'
_atom_sites_solution_hydrogens geom
_atom_sites_solution_primary direct
_atom_sites_solution_secondary difmap
_audit_creation_method SHELXL-97
_cell_angle_alpha 82.651(3)
_cell_angle_beta 89.211(3)
_cell_angle_gamma 68.329(3)
_cell_formula_units_Z 2
_cell_length_a 7.8201(14)
_cell_length_b 9.6697(18)
_cell_length_c 25.351(5)
_cell_measurement_reflns_used 6358
_cell_measurement_temperature 298(2)
_cell_measurement_theta_max 25.35
_cell_measurement_theta_min 2.80
_cell_volume 1765.7(6)
_computing_structure_refinement 'SHELXL-97 (Sheldrick, 1997)'
_computing_structure_solution 'SHELXS-97 (Sheldrick, 1990)'
_diffrn_ambient_temperature 298(2)
_diffrn_measured_fraction_theta_full 0.981
_diffrn_measured_fraction_theta_max 0.981
_diffrn_radiation_monochromator graphite
_diffrn_radiation_source 'fine-focus sealed tube'
_diffrn_radiation_type MoK\a
_diffrn_radiation_wavelength 0.71073
_diffrn_reflns_av_R_equivalents 0.0226
_diffrn_reflns_av_sigmaI/netI 0.0351
_diffrn_reflns_limit_h_max 9
_diffrn_reflns_limit_h_min -9
_diffrn_reflns_limit_k_max 11
_diffrn_reflns_limit_k_min -11
_diffrn_reflns_limit_l_max 30
_diffrn_reflns_limit_l_min -30
_diffrn_reflns_number 13063
_diffrn_reflns_theta_full 25.35
_diffrn_reflns_theta_max 25.35
_diffrn_reflns_theta_min 2.80
_exptl_absorpt_coefficient_mu 0.129
_exptl_absorpt_correction_type none
_exptl_crystal_colour red
_exptl_crystal_density_diffrn 1.594
_exptl_crystal_density_method 'not measured'
_exptl_crystal_description block
_exptl_crystal_F_000 874
_exptl_crystal_size_max 0.43
_exptl_crystal_size_mid 0.42
_exptl_crystal_size_min 0.27
_refine_diff_density_max 0.920
_refine_diff_density_min -0.505
_refine_diff_density_rms 0.065
_refine_ls_extinction_method none
_refine_ls_goodness_of_fit_ref 1.056
_refine_ls_hydrogen_treatment mixed
_refine_ls_matrix_type full
_refine_ls_number_parameters 591
_refine_ls_number_reflns 6358
_refine_ls_number_restraints 2
_refine_ls_restrained_S_all 1.059
_refine_ls_R_factor_all 0.0719
_refine_ls_R_factor_gt 0.0524
_refine_ls_shift/su_max 0.000
_refine_ls_shift/su_mean 0.000
_refine_ls_structure_factor_coef Fsqd
_refine_ls_weighting_details 'calc w=1/[\s^2^(Fo^2^)+(0.0946P)^2^+1.1062P] where P=(Fo^2^+2Fc^2^)/3'
_refine_ls_weighting_scheme calc
_refine_ls_wR_factor_gt 0.1507
_refine_ls_wR_factor_ref 0.1663
_reflns_number_gt 4677
_reflns_number_total 6358
_reflns_threshold_expression >2sigma(I)
_cod_data_source_file c2ce06048e.txt
_cod_data_source_block 1
_cod_depositor_comments
;
The following automatic conversions were performed:

'_symmetry_cell_setting' value 'Triclinic' changed to 'triclinic'
according to /home/saulius/struct/CIF-dictionaries/cif_core.dic
dictionary named 'cif_core.dic' version 2.4.1 from
2010-06-29.

'_exptl_absorpt_correction_type' value 'NONE' changed to
'none' according to
/home/saulius/struct/CIF-dictionaries/cif_core.dic dictionary named
'cif_core.dic' version 2.4.1 from 2010-06-29.

Automatic conversion script
Id: cif_fix_values 1715 2011-07-08 13:25:40Z adriana 
;
_cod_original_sg_symbol_H-M P-1
_cod_original_formula_sum 'C38 H27 N6 O17.50'
_cod_database_code 7207250

loop_
_symmetry_equiv_pos_as_xyz
'x, y, z'
'-x, -y, -z'

loop_
_atom_site_label
_atom_site_type_symbol
_atom_site_fract_x
_atom_site_fract_y
_atom_site_fract_z
_atom_site_U_iso_or_equiv
_atom_site_adp_type
_atom_site_occupancy
_atom_site_symmetry_multiplicity
_atom_site_calc_flag
_atom_site_refinement_flags
O1 O -0.6130(3) 0.4185(3) 0.17636(11) 0.0572(7) Uani 1 1 d .
O2 O -0.3311(3) 0.3567(2) 0.14462(9) 0.0424(5) Uani 1 1 d D
O3 O -0.7721(3) 0.1610(2) 0.02158(8) 0.0371(5) Uani 1 1 d .
O4 O -0.6566(3) -0.0831(2) 0.02290(8) 0.0377(5) Uani 1 1 d .
O5 O -0.4647(3) -0.3073(2) 0.07718(8) 0.0412(5) Uani 1 1 d .
O6 O -0.3288(3) -0.3714(2) 0.15622(8) 0.0405(5) Uani 1 1 d .
O7 O -0.1589(3) -0.0788(2) 0.25444(7) 0.0300(4) Uani 1 1 d .
O8 O -0.2972(3) 0.1710(2) 0.24849(8) 0.0386(5) Uani 1 1 d .
O9 O 0.0568(3) -0.2886(2) 0.36374(7) 0.0320(5) Uani 1 1 d .
O10 O 0.0216(3) -0.0562(2) 0.32832(7) 0.0310(5) Uani 1 1 d .
O11 O 0.1880(3) -0.4737(2) 0.48562(8) 0.0399(5) Uani 1 1 d .
O12 O 0.3971(2) -0.48689(19) 0.42330(7) 0.0273(4) Uani 1 1 d .
O13 O 0.3447(3) -0.1627(2) 0.60123(7) 0.0322(5) Uani 1 1 d .
O14 O 0.3705(3) 0.0529(2) 0.57386(8) 0.0319(5) Uani 1 1 d .
O15 O 0.2692(3) 0.24080(19) 0.49517(8) 0.0318(5) Uani 1 1 d .
O16 O 0.0710(2) 0.29696(18) 0.42774(7) 0.0262(4) Uani 1 1 d .
O17 O -0.2952(11) 0.3971(7) 0.0223(2) 0.203(3) Uani 1 1 d D
H9 H -0.4139 0.4167 0.0344 0.304 Uiso 1 1 d RD
H10 H -0.2940 0.4813 -0.0015 0.304 Uiso 1 1 d R
O18 O 0.0656(16) -0.5141(8) 0.0207(3) 0.135(4) Uani 0.50 1 d P
C1 C 0.0516(4) -0.2512(3) 0.09554(11) 0.0304(6) Uani 1 1 d .
H1A H 0.0684 -0.3454 0.0865 0.036 Uiso 1 1 calc R
C2 C 0.1360(4) -0.2395(3) 0.14095(10) 0.0266(6) Uani 1 1 d .
H2A H 0.2098 -0.3252 0.1628 0.032 Uiso 1 1 calc R
C3 C -0.0832(3) 0.0114(3) 0.07572(10) 0.0255(6) Uani 1 1 d .
H3A H -0.1581 0.0952 0.0532 0.031 Uiso 1 1 calc R
C4 C -0.0017(3) 0.0291(3) 0.12056(10) 0.0237(6) Uani 1 1 d .
H4A H -0.0207 0.1247 0.1286 0.028 Uiso 1 1 calc R
C5 C 0.1096(3) -0.0970(3) 0.15396(10) 0.0213(5) Uani 1 1 d .
C6 C 0.2010(3) -0.0803(3) 0.20247(10) 0.0205(5) Uani 1 1 d .
C7 C 0.2572(3) 0.0675(3) 0.25578(9) 0.0210(5) Uani 1 1 d .
C8 C 0.4015(3) -0.1826(3) 0.27194(9) 0.0198(5) Uani 1 1 d .
C9 C 0.2147(3) 0.2192(3) 0.27211(10) 0.0230(5) Uani 1 1 d .
C10 C 0.0782(4) 0.3449(3) 0.24524(11) 0.0278(6) Uani 1 1 d .
H10A H 0.0141 0.3365 0.2159 0.033 Uiso 1 1 calc R
C11 C 0.0392(4) 0.4824(3) 0.26264(11) 0.0306(6) Uani 1 1 d .
H11A H -0.0505 0.5679 0.2448 0.037 Uiso 1 1 calc R
C12 C 0.3092(4) 0.2348(3) 0.31559(10) 0.0256(6) Uani 1 1 d .
H12A H 0.4029 0.1521 0.3334 0.031 Uiso 1 1 calc R
C13 C 0.2624(4) 0.3740(3) 0.33192(11) 0.0297(6) Uani 1 1 d .
H13A H 0.3227 0.3853 0.3615 0.036 Uiso 1 1 calc R
C14 C 0.5342(3) -0.3167(3) 0.30512(9) 0.0210(5) Uani 1 1 d .
C15 C 0.5677(3) -0.4613(3) 0.29314(10) 0.0226(5) Uani 1 1 d .
H15A H 0.5096 -0.4751 0.2636 0.027 Uiso 1 1 calc R
C16 C 0.6867(3) -0.5826(3) 0.32528(10) 0.0242(6) Uani 1 1 d .
H16A H 0.7090 -0.6795 0.3180 0.029 Uiso 1 1 calc R
C17 C 0.6255(4) -0.2985(3) 0.34879(10) 0.0244(6) Uani 1 1 d .
H17A H 0.6064 -0.2031 0.3571 0.029 Uiso 1 1 calc R
C18 C 0.7448(4) -0.4240(3) 0.37956(10) 0.0263(6) Uani 1 1 d .
H18A H 0.8073 -0.4138 0.4089 0.032 Uiso 1 1 calc R
C19 C -0.3708(3) 0.0451(3) 0.18305(9) 0.0212(5) Uani 1 1 d .
C20 C -0.3606(3) -0.0921(3) 0.17033(9) 0.0205(5) Uani 1 1 d .
H20A H -0.2919 -0.1779 0.1930 0.025 Uiso 1 1 calc R
C21 C -0.4477(3) -0.1094(3) 0.12522(10) 0.0227(5) Uani 1 1 d .
C22 C -0.5547(3) 0.0234(3) 0.09180(10) 0.0251(6) Uani 1 1 d .
C23 C -0.5637(4) 0.1616(3) 0.10530(10) 0.0271(6) Uani 1 1 d .
H23A H -0.6344 0.2485 0.0835 0.033 Uiso 1 1 calc R
C24 C -0.4724(4) 0.1755(3) 0.14969(10) 0.0265(6) Uani 1 1 d .
C25 C -0.4823(4) 0.3296(3) 0.15932(12) 0.0350(7) Uani 1 1 d .
C26 C -0.6676(4) 0.0347(3) 0.04233(10) 0.0270(6) Uani 1 1 d .
C27 C -0.4116(4) -0.2729(3) 0.11962(11) 0.0271(6) Uani 1 1 d .
C28 C -0.2703(3) 0.0510(3) 0.23284(10) 0.0233(5) Uani 1 1 d .
C29 C 0.1512(3) -0.1393(3) 0.41495(9) 0.0189(5) Uani 1 1 d .
C30 C 0.2368(3) -0.2546(3) 0.45602(9) 0.0187(5) Uani 1 1 d .
C31 C 0.2908(3) -0.2197(3) 0.50288(9) 0.0197(5) Uani 1 1 d .
H31A H 0.3432 -0.2966 0.5306 0.024 Uiso 1 1 calc R
C32 C 0.2695(3) -0.0733(3) 0.50989(9) 0.0184(5) Uani 1 1 d .
C33 C 0.1926(3) 0.0420(3) 0.46708(9) 0.0177(5) Uani 1 1 d .
C34 C 0.1326(3) 0.0056(3) 0.42133(9) 0.0183(5) Uani 1 1 d .
H34A H 0.0775 0.0821 0.3937 0.022 Uiso 1 1 calc R
C35 C 0.0718(3) -0.1657(3) 0.36545(10) 0.0208(5) Uani 1 1 d .
C36 C 0.2804(4) -0.4171(3) 0.45190(10) 0.0220(5) Uani 1 1 d .
C37 C 0.3314(3) -0.0627(3) 0.56554(10) 0.0210(5) Uani 1 1 d .
C38 C 0.1721(3) 0.2053(3) 0.46326(10) 0.0206(5) Uani 1 1 d .
N1 N -0.0548(3) -0.1274(3) 0.06423(9) 0.0263(5) Uani 1 1 d .
N2 N 0.1308(3) 0.4927(3) 0.30540(9) 0.0302(5) Uani 1 1 d .
N3 N 0.7708(3) -0.5603(2) 0.36734(9) 0.0253(5) Uani 1 1 d .
N4 N 0.3814(3) -0.0482(2) 0.28543(8) 0.0224(5) Uani 1 1 d .
N5 N 0.3123(3) -0.2054(2) 0.23156(8) 0.0219(5) Uani 1 1 d .
N6 N 0.1666(3) 0.0594(2) 0.21274(8) 0.0220(5) Uani 1 1 d .
H2 H 0.099(5) 0.592(4) 0.3195(16) 0.065(11) Uiso 1 1 d .
H3 H 0.857(5) -0.637(4) 0.3901(13) 0.044(9) Uiso 1 1 d .
H5 H -0.553(6) -0.200(5) 0.0515(17) 0.077(13) Uiso 1 1 d .
H6 H -0.066(6) -0.065(5) 0.2925(19) 0.093(14) Uiso 1 1 d .
H7 H 0.212(7) -0.575(6) 0.478(2) 0.113(18) Uiso 1 1 d .
H8 H 0.340(5) 0.130(5) 0.5471(16) 0.066(12) Uiso 1 1 d .
H1 H -0.113(4) -0.142(3) 0.0327(13) 0.041(8) Uiso 1 1 d .
H4 H -0.353(7) 0.458(3) 0.148(2) 0.112(18) Uiso 1 1 d D

loop_
_atom_site_aniso_label
_atom_site_aniso_U_11
_atom_site_aniso_U_22
_atom_site_aniso_U_33
_atom_site_aniso_U_23
_atom_site_aniso_U_13
_atom_site_aniso_U_12
O1 0.0534(15) 0.0325(13) 0.0860(19) -0.0181(12) 0.0241(14) -0.0137(11)
O2 0.0444(13) 0.0347(12) 0.0540(14) -0.0116(10) 0.0046(10) -0.0196(10)
O3 0.0396(12) 0.0392(12) 0.0292(10) 0.0006(9) -0.0144(9) -0.0118(10)
O4 0.0405(12) 0.0420(12) 0.0282(10) -0.0082(9) -0.0125(9) -0.0107(10)
O5 0.0559(14) 0.0326(12) 0.0359(11) -0.0135(9) -0.0127(10) -0.0140(10)
O6 0.0568(14) 0.0244(10) 0.0368(12) -0.0026(9) -0.0148(10) -0.0110(10)
O7 0.0366(11) 0.0260(10) 0.0258(10) -0.0032(8) -0.0112(8) -0.0094(8)
O8 0.0551(13) 0.0283(11) 0.0309(11) -0.0099(9) -0.0152(9) -0.0109(10)
O9 0.0410(11) 0.0221(10) 0.0339(11) -0.0092(8) -0.0118(9) -0.0104(8)
O10 0.0441(12) 0.0320(11) 0.0221(9) 0.0014(8) -0.0111(8) -0.0213(9)
O11 0.0645(15) 0.0265(11) 0.0408(12) -0.0135(9) 0.0200(10) -0.0285(10)
O12 0.0299(10) 0.0203(9) 0.0299(10) -0.0073(8) 0.0004(8) -0.0058(8)
O13 0.0512(13) 0.0262(10) 0.0203(9) 0.0006(8) -0.0069(8) -0.0164(9)
O14 0.0524(13) 0.0231(10) 0.0246(10) -0.0020(8) -0.0131(9) -0.0190(9)
O15 0.0442(12) 0.0182(9) 0.0362(11) 0.0007(8) -0.0164(9) -0.0159(8)
O16 0.0316(10) 0.0157(9) 0.0285(10) 0.0018(7) -0.0094(8) -0.0066(8)
O17 0.330(9) 0.195(6) 0.125(4) -0.101(4) 0.019(5) -0.121(6)
O18 0.265(13) 0.053(4) 0.075(5) -0.025(4) 0.036(6) -0.041(6)
C1 0.0329(15) 0.0261(14) 0.0319(15) -0.0093(12) -0.0050(12) -0.0087(12)
C2 0.0272(14) 0.0228(13) 0.0249(13) -0.0032(11) -0.0078(11) -0.0032(11)
C3 0.0218(13) 0.0296(14) 0.0209(13) 0.0011(11) -0.0036(10) -0.0061(11)
C4 0.0233(13) 0.0215(13) 0.0240(13) -0.0033(10) -0.0017(10) -0.0053(10)
C5 0.0182(12) 0.0236(13) 0.0199(12) -0.0047(10) -0.0008(10) -0.0047(10)
C6 0.0192(12) 0.0213(13) 0.0195(12) -0.0051(10) -0.0002(10) -0.0049(10)
C7 0.0201(12) 0.0229(13) 0.0182(12) -0.0035(10) 0.0006(10) -0.0057(10)
C8 0.0204(12) 0.0225(13) 0.0166(12) -0.0046(10) 0.0012(10) -0.0073(10)
C9 0.0254(13) 0.0241(13) 0.0213(12) -0.0066(10) 0.0031(10) -0.0102(11)
C10 0.0295(14) 0.0233(14) 0.0279(14) -0.0051(11) -0.0025(11) -0.0058(11)
C11 0.0315(15) 0.0236(14) 0.0358(15) -0.0050(12) 0.0020(12) -0.0086(12)
C12 0.0283(14) 0.0259(14) 0.0237(13) -0.0051(11) -0.0023(11) -0.0107(11)
C13 0.0349(15) 0.0349(16) 0.0276(14) -0.0118(12) 0.0044(12) -0.0201(13)
C14 0.0204(12) 0.0241(13) 0.0181(12) -0.0015(10) 0.0002(10) -0.0082(10)
C15 0.0227(13) 0.0249(13) 0.0208(12) -0.0040(10) -0.0013(10) -0.0091(11)
C16 0.0268(14) 0.0204(13) 0.0246(13) -0.0026(10) 0.0002(11) -0.0080(11)
C17 0.0281(14) 0.0232(13) 0.0219(13) -0.0045(10) -0.0035(10) -0.0088(11)
C18 0.0268(14) 0.0315(15) 0.0201(12) -0.0031(11) -0.0029(10) -0.0102(11)
C19 0.0206(12) 0.0235(13) 0.0187(12) -0.0029(10) -0.0003(10) -0.0072(10)
C20 0.0197(12) 0.0208(13) 0.0186(12) -0.0008(10) -0.0021(10) -0.0054(10)
C21 0.0207(13) 0.0266(14) 0.0213(13) -0.0044(10) 0.0013(10) -0.0091(10)
C22 0.0208(13) 0.0323(15) 0.0209(13) -0.0014(11) -0.0013(10) -0.0091(11)
C23 0.0290(14) 0.0247(14) 0.0206(13) 0.0006(11) -0.0039(11) -0.0026(11)
C24 0.0287(14) 0.0224(13) 0.0243(13) -0.0029(11) 0.0002(11) -0.0048(11)
C25 0.0425(18) 0.0242(15) 0.0334(15) -0.0010(12) -0.0013(13) -0.0076(13)
C26 0.0243(14) 0.0365(16) 0.0209(13) -0.0044(12) -0.0011(11) -0.0119(12)
C27 0.0270(14) 0.0284(15) 0.0276(14) -0.0086(12) -0.0008(11) -0.0107(11)
C28 0.0241(13) 0.0264(14) 0.0197(12) -0.0040(11) -0.0023(10) -0.0092(11)
C29 0.0188(12) 0.0192(12) 0.0199(12) -0.0044(10) 0.0008(9) -0.0079(10)
C30 0.0204(12) 0.0162(12) 0.0200(12) -0.0042(10) 0.0008(9) -0.0069(10)
C31 0.0225(13) 0.0166(12) 0.0192(12) 0.0015(9) -0.0017(10) -0.0074(10)
C32 0.0186(12) 0.0179(12) 0.0192(12) -0.0032(10) -0.0007(9) -0.0071(10)
C33 0.0172(12) 0.0160(12) 0.0203(12) -0.0028(9) -0.0020(9) -0.0062(9)
C34 0.0184(12) 0.0159(12) 0.0185(12) 0.0009(9) -0.0032(9) -0.0050(9)
C35 0.0208(12) 0.0194(13) 0.0218(13) -0.0051(10) -0.0014(10) -0.0062(10)
C36 0.0278(13) 0.0173(12) 0.0211(12) -0.0002(10) -0.0074(11) -0.0090(11)
C37 0.0236(13) 0.0164(12) 0.0213(13) -0.0036(10) -0.0030(10) -0.0050(10)
C38 0.0217(13) 0.0172(12) 0.0235(13) -0.0025(10) -0.0013(10) -0.0077(10)
N1 0.0252(12) 0.0329(13) 0.0206(11) -0.0047(10) -0.0048(9) -0.0098(10)
N2 0.0349(13) 0.0255(12) 0.0357(13) -0.0118(10) 0.0085(11) -0.0154(10)
N3 0.0253(12) 0.0238(12) 0.0214(11) 0.0037(9) -0.0027(9) -0.0048(9)
N4 0.0235(11) 0.0226(11) 0.0210(10) -0.0051(9) -0.0012(9) -0.0077(9)
N5 0.0209(11) 0.0202(11) 0.0224(11) -0.0047(9) -0.0039(9) -0.0041(9)
N6 0.0235(11) 0.0202(11) 0.0215(11) -0.0069(9) -0.0021(8) -0.0059(9)

loop_
_atom_type_symbol
_atom_type_description
_atom_type_scat_dispersion_real
_atom_type_scat_dispersion_imag
_atom_type_scat_source
C C 0.0033 0.0016 'International Tables Vol C Tables 4.2.6.8 and 6.1.1.4'
H H 0.0000 0.0000 'International Tables Vol C Tables 4.2.6.8 and 6.1.1.4'
N N 0.0061 0.0033 'International Tables Vol C Tables 4.2.6.8 and 6.1.1.4'
O O 0.0106 0.0060 'International Tables Vol C Tables 4.2.6.8 and 6.1.1.4'

loop_
_geom_angle_atom_site_label_1
_geom_angle_atom_site_label_2
_geom_angle_atom_site_label_3
_geom_angle
N1 C1 C2 120.3(2)
C1 C2 C5 119.1(2)
N1 C3 C4 120.0(2)
C3 C4 C5 119.5(2)
C4 C5 C2 119.1(2)
C4 C5 C6 120.4(2)
C2 C5 C6 120.5(2)
N5 C6 N6 125.5(2)
N5 C6 C5 117.4(2)
N6 C6 C5 117.0(2)
N4 C7 N6 125.5(2)
N4 C7 C9 117.2(2)
N6 C7 C9 117.3(2)
N5 C8 N4 125.3(2)
N5 C8 C14 117.8(2)
N4 C8 C14 116.9(2)
C12 C9 C10 119.4(2)
C12 C9 C7 119.7(2)
C10 C9 C7 120.8(2)
C11 C10 C9 119.0(2)
N2 C11 C10 119.9(3)
C13 C12 C9 119.2(2)
N2 C13 C12 120.1(2)
C17 C14 C15 119.3(2)
C17 C14 C8 119.8(2)
C15 C14 C8 120.8(2)
C16 C15 C14 119.4(2)
N3 C16 C15 119.4(2)
C18 C17 C14 118.9(2)
N3 C18 C17 120.0(2)
C20 C19 C24 119.4(2)
C20 C19 C28 119.3(2)
C24 C19 C28 121.3(2)
C19 C20 C21 123.6(2)
C20 C21 C22 117.1(2)
C20 C21 C27 113.4(2)
C22 C21 C27 129.5(2)
C23 C22 C21 118.5(2)
C23 C22 C26 114.3(2)
C21 C22 C26 127.1(2)
C24 C23 C22 123.2(2)
C23 C24 C19 118.1(2)
C23 C24 C25 119.3(2)
C19 C24 C25 122.6(2)
O1 C25 O2 123.7(3)
O1 C25 C24 123.2(3)
O2 C25 C24 113.0(2)
O3 C26 O4 121.0(2)
O3 C26 C22 118.6(2)
O4 C26 C22 120.3(2)
O6 C27 O5 120.7(2)
O6 C27 C21 119.0(2)
O5 C27 C21 120.4(2)
O8 C28 O7 126.3(2)
O8 C28 C19 120.1(2)
O7 C28 C19 113.6(2)
C34 C29 C30 118.5(2)
C34 C29 C35 119.0(2)
C30 C29 C35 122.4(2)
C31 C30 C29 119.3(2)
C31 C30 C36 117.2(2)
C29 C30 C36 123.5(2)
C30 C31 C32 122.4(2)
C31 C32 C33 118.2(2)
C31 C32 C37 112.5(2)
C33 C32 C37 129.2(2)
C34 C33 C32 118.3(2)
C34 C33 C38 113.7(2)
C32 C33 C38 127.9(2)
C29 C34 C33 123.1(2)
O9 C35 O10 125.1(2)
O9 C35 C29 119.2(2)
O10 C35 C29 115.7(2)
O12 C36 O11 125.5(2)
O12 C36 C30 122.8(2)
O11 C36 C30 111.5(2)
O13 C37 O14 121.1(2)
O13 C37 C32 119.3(2)
O14 C37 C32 119.6(2)
O16 C38 O15 122.4(2)
O16 C38 C33 119.1(2)
O15 C38 C33 118.4(2)
C1 N1 C3 122.0(2)
C13 N2 C11 122.4(2)
C18 N3 C16 122.9(2)
C7 N4 C8 114.6(2)
C6 N5 C8 114.5(2)
C7 N6 C6 114.3(2)

loop_
_geom_bond_atom_site_label_1
_geom_bond_atom_site_label_2
_geom_bond_distance
_geom_bond_site_symmetry_2
O1 C25 1.185(4) .
O2 C25 1.340(4) .
O3 C26 1.243(3) .
O4 C26 1.272(3) .
O5 C27 1.283(3) .
O6 C27 1.234(3) .
O7 C28 1.289(3) .
O8 C28 1.218(3) .
O9 C35 1.244(3) .
O10 C35 1.268(3) .
O11 C36 1.307(3) .
O12 C36 1.211(3) .
O13 C37 1.212(3) .
O14 C37 1.305(3) .
O15 C38 1.276(3) .
O16 C38 1.233(3) .
O18 O18 1.408(19) 2_545
C1 N1 1.339(3) .
C1 C2 1.372(4) .
C2 C5 1.398(4) .
C3 N1 1.347(3) .
C3 C4 1.371(4) .
C4 C5 1.390(3) .
C5 C6 1.486(3) .
C6 N5 1.333(3) .
C6 N6 1.336(3) .
C7 N4 1.328(3) .
C7 N6 1.335(3) .
C7 C9 1.491(3) .
C8 N5 1.332(3) .
C8 N4 1.338(3) .
C8 C14 1.489(3) .
C9 C12 1.390(4) .
C9 C10 1.390(4) .
C10 C11 1.379(4) .
C11 N2 1.342(4) .
C12 C13 1.375(4) .
C13 N2 1.334(4) .
C14 C17 1.390(3) .
C14 C15 1.398(3) .
C15 C16 1.370(4) .
C16 N3 1.341(3) .
C17 C18 1.376(4) .
C18 N3 1.333(3) .
C19 C20 1.379(3) .
C19 C24 1.393(4) .
C19 C28 1.514(3) .
C20 C21 1.398(3) .
C21 C22 1.419(4) .
C21 C27 1.525(4) .
C22 C23 1.398(4) .
C22 C26 1.513(4) .
C23 C24 1.388(4) .
C24 C25 1.515(4) .
C29 C34 1.385(3) .
C29 C30 1.395(3) .
C29 C35 1.498(3) .
C30 C31 1.387(3) .
C30 C36 1.497(3) .
C31 C32 1.397(3) .
C32 C33 1.413(3) .
C32 C37 1.526(3) .
C33 C34 1.389(3) .
C33 C38 1.518(3) .
